data_7035324
loop_
_publ_author_name
'Str\^imb, Gabriela'
'P\"ollnitz, Alp\'ar'
'Ra\,t, Ciprian I'
'Silvestru, Cristian'

_publ_section_title
;
 A general route to monoorganopnicogen(iii) (M = Sb, Bi) compounds with a
 pincer (N,C,N) group and oxo ligands.
;
_journal_issue 21
_journal_name_full 'Dalton transactions (Cambridge, England : 2003)'
_journal_page_first 9927
_journal_page_last 9942
_journal_paper_doi 10.1039/c5dt00603a
_journal_volume 44
_journal_year 2015
_chemical_formula_moiety 'C36  H58  N8  O2  Sb2'
_chemical_formula_sum 'C36 H58 N8 O2 Sb2'
_chemical_formula_weight 878.4
_chemical_name_systematic
;
 ?
;
_space_group_IT_number 2
_symmetry_cell_setting triclinic
_symmetry_Int_Tables_number 2
_symmetry_space_group_name_Hall '-P 1'
_symmetry_space_group_name_H-M 'P -1'
_atom_sites_solution_hydrogens geom
_audit_conform_dict_location ftp://ftp.iucr.org/pub/cif_core.dic
_audit_conform_dict_name cif_core.dic
_audit_conform_dict_version 2.4.3
_audit_creation_date 2014-08-20T21:50:10-00:00
_audit_creation_method 'WinGX routine CIF_UPDATE'
_audit_update_record
;
2014-12-31 deposited with the CCDC.
2015-04-20 downloaded from the CCDC.
;
_cell_angle_alpha 68.806(4)
_cell_angle_beta 82.572(4)
_cell_angle_gamma 83.749(4)
_cell_formula_units_Z 1
_cell_length_a 9.080(2)
_cell_length_b 10.126(3)
_cell_length_c 11.752(3)
_cell_measurement_reflns_used 0
_cell_measurement_temperature 297(2)
_cell_measurement_theta_max 0
_cell_measurement_theta_min 0
_cell_measurement_wavelength 0.71073
_cell_volume 996.7(4)
_computing_molecular_graphics 'ORTEP-3 for Windows (Farrugia, 2012)'
_computing_publication_material 'WinGX publication routines (Farrugia, 2012)'
_computing_structure_refinement 'SHELXL-2013 (Sheldrick, 2013)'
_computing_structure_solution 'SIR-92 (Altomare et al., 1994)'
_diffrn_ambient_temperature 297(2)
_diffrn_measured_fraction_theta_full 0.994
_diffrn_measured_fraction_theta_max 0.994
_diffrn_radiation_probe x-ray
_diffrn_radiation_type MoK\a
_diffrn_radiation_wavelength 0.71073
_diffrn_reflns_av_R_equivalents 0.051
_diffrn_reflns_laue_measured_fraction_full 0.994
_diffrn_reflns_laue_measured_fraction_max 0.994
_diffrn_reflns_limit_h_max 10
_diffrn_reflns_limit_h_min -10
_diffrn_reflns_limit_k_max 12
_diffrn_reflns_limit_k_min -12
_diffrn_reflns_limit_l_max 14
_diffrn_reflns_limit_l_min -14
_diffrn_reflns_number 9896
_diffrn_reflns_point_group_measured_fraction_full 0.994
_diffrn_reflns_point_group_measured_fraction_max 0.994
_diffrn_reflns_theta_full 25.242
_diffrn_reflns_theta_max 25.498
_diffrn_reflns_theta_min 1.867
_exptl_absorpt_coefficient_mu 1.396
_exptl_absorpt_correction_type none
_exptl_crystal_colour colourless
_exptl_crystal_density_diffrn 1.463
_exptl_crystal_density_method 'not measured'
_exptl_crystal_description block
_exptl_crystal_F_000 448
_exptl_crystal_size_max 0.34
_exptl_crystal_size_mid 0.28
_exptl_crystal_size_min 0.21
_refine_diff_density_max 0.815
_refine_diff_density_min -1.132
_refine_diff_density_rms 0.118
_refine_ls_extinction_method none
_refine_ls_goodness_of_fit_ref 1.134
_refine_ls_hydrogen_treatment constr
_refine_ls_matrix_type full
_refine_ls_number_constraints 0
_refine_ls_number_parameters 219
_refine_ls_number_reflns 3680
_refine_ls_number_restraints 0
_refine_ls_restrained_S_all 1.134
_refine_ls_R_factor_all 0.0609
_refine_ls_R_factor_gt 0.0487
_refine_ls_shift/su_max 0
_refine_ls_shift/su_mean 0
_refine_ls_structure_factor_coef Fsqd
_refine_ls_weighting_details 'w=1/[\s^2^(Fo^2^)+(0.0543P)^2^+0.3216P] where P=(Fo^2^+2Fc^2^)/3'
_refine_ls_weighting_scheme calc
_refine_ls_wR_factor_gt 0.1056
_refine_ls_wR_factor_ref 0.1214
_reflns_number_gt 3207
_reflns_number_total 3680
_reflns_threshold_expression 'I > 2\s(I)'
_cod_data_source_file c5dt00603a2.cif
_cod_data_source_block shelx
_cod_original_cell_volume 996.7(5)
_cod_database_code 7035324
_shelx_estimated_absorpt_t_min 0.648
_shelx_estimated_absorpt_t_max 0.758
_shelxl_version_number 2013-3

loop_
_symmetry_equiv_pos_as_xyz
'x, y, z'
'-x, -y, -z'

loop_
_atom_site_label
_atom_site_type_symbol
_atom_site_fract_x
_atom_site_fract_y
_atom_site_fract_z
_atom_site_U_iso_or_equiv
_atom_site_adp_type
_atom_site_occupancy
_atom_site_calc_flag
C1 C 0.5703(6) 0.5046(6) 0.7562(5) 0.0353(13) Uani 1 d
C2 C 0.6306(7) 0.6281(6) 0.6708(5) 0.0411(14) Uani 1 d
C3 C 0.7412(8) 0.6165(8) 0.5794(6) 0.0603(19) Uani 1 d
H3 H 0.7859 0.6973 0.5258 0.072 Uiso 1 calc
C4 C 0.7844(8) 0.4875(9) 0.5678(6) 0.0603(19) Uani 1 d
H4 H 0.8557 0.4818 0.5051 0.072 Uiso 1 calc
C5 C 0.7230(7) 0.3678(8) 0.6480(6) 0.0517(17) Uani 1 d
H5 H 0.7525 0.2806 0.6397 0.062 Uiso 1 calc
C6 C 0.6168(7) 0.3748(6) 0.7420(5) 0.0416(14) Uani 1 d
C7 C 0.5744(8) 0.7680(6) 0.6798(6) 0.0507(17) Uani 1 d
H7A H 0.6159 0.7806 0.7469 0.061 Uiso 1 calc
H7B H 0.6058 0.8435 0.6046 0.061 Uiso 1 calc
C8 C 0.3432(8) 0.7780(7) 0.5936(6) 0.0544(18) Uani 1 d
H8A H 0.3787 0.6941 0.5741 0.065 Uiso 1 calc
H8B H 0.372 0.8607 0.5235 0.065 Uiso 1 calc
C9 C 0.1773(8) 0.7825(7) 0.6173(6) 0.0579(18) Uani 1 d
H9A H 0.1348 0.7845 0.545 0.07 Uiso 1 calc
H9B H 0.1483 0.6973 0.6845 0.07 Uiso 1 calc
C10 C 0.3538(9) 0.8970(6) 0.7340(6) 0.0556(19) Uani 1 d
H10A H 0.3831 0.9837 0.6687 0.067 Uiso 1 calc
H10B H 0.3951 0.8921 0.8076 0.067 Uiso 1 calc
C11 C 0.1887(9) 0.8999(7) 0.7560(6) 0.060(2) Uani 1 d
H11A H 0.1602 0.8153 0.8241 0.072 Uiso 1 calc
H11B H 0.1521 0.9816 0.7786 0.072 Uiso 1 calc
C12 C -0.0418(10) 0.9129(10) 0.6676(8) 0.088(3) Uani 1 d
H12A H -0.0777 0.9971 0.6847 0.132 Uiso 1 calc
H12B H -0.0724 0.8308 0.7358 0.132 Uiso 1 calc
H12C H -0.082 0.9144 0.5954 0.132 Uiso 1 calc
C13 C 0.5491(7) 0.2424(6) 0.8298(6) 0.0445(15) Uani 1 d
H13A H 0.5664 0.1685 0.7944 0.053 Uiso 1 calc
H13B H 0.5973 0.2098 0.9051 0.053 Uiso 1 calc
C14 C 0.3104(7) 0.2857(7) 0.7518(5) 0.0422(14) Uani 1 d
H14A H 0.3306 0.2025 0.7282 0.051 Uiso 1 calc
H14B H 0.3459 0.3667 0.6831 0.051 Uiso 1 calc
C15 C 0.1439(7) 0.3090(7) 0.7794(6) 0.0538(17) Uani 1 d
H15A H 0.1222 0.3966 0.796 0.065 Uiso 1 calc
H15B H 0.0939 0.3174 0.7087 0.065 Uiso 1 calc
C16 C 0.3324(8) 0.1510(6) 0.9636(5) 0.0460(16) Uani 1 d
H16A H 0.3822 0.142 1.0345 0.055 Uiso 1 calc
H16B H 0.3516 0.0624 0.9483 0.055 Uiso 1 calc
C17 C 0.1691(7) 0.1773(7) 0.9899(6) 0.0502(16) Uani 1 d
H17A H 0.1324 0.0994 1.0611 0.06 Uiso 1 calc
H17B H 0.1502 0.2637 1.0087 0.06 Uiso 1 calc
C18 C -0.0692(9) 0.2080(9) 0.9100(7) 0.074(2) Uani 1 d
H18A H -0.095 0.297 0.9218 0.111 Uiso 1 calc
H18B H -0.1019 0.1319 0.9828 0.111 Uiso 1 calc
H18C H -0.1168 0.2068 0.8421 0.111 Uiso 1 calc
N1 N 0.4127(6) 0.7755(5) 0.7004(4) 0.0411(12) Uani 1 d
N2 N 0.1184(7) 0.9072(7) 0.6476(5) 0.0636(16) Uani 1 d
N3 N 0.3922(6) 0.2659(5) 0.8575(4) 0.0390(11) Uani 1 d
N4 N 0.0892(6) 0.1907(6) 0.8851(5) 0.0487(13) Uani 1 d
O1 O 0.5055(4) 0.6358(4) 0.9610(3) 0.0392(9) Uani 1 d
Sb1 Sb 0.39894(4) 0.51398(4) 0.90011(3) 0.03461(16) Uani 1 d

loop_
_atom_site_aniso_label
_atom_site_aniso_U_11
_atom_site_aniso_U_22
_atom_site_aniso_U_33
_atom_site_aniso_U_23
_atom_site_aniso_U_13
_atom_site_aniso_U_12
C1 0.030(3) 0.046(3) 0.026(3) -0.009(3) -0.005(2) 0.001(3)
C2 0.040(4) 0.049(4) 0.032(3) -0.010(3) -0.008(3) -0.005(3)
C3 0.056(5) 0.078(5) 0.036(4) -0.004(4) 0.004(3) -0.025(4)
C4 0.044(4) 0.089(6) 0.044(4) -0.024(4) 0.003(3) 0.007(4)
C5 0.048(4) 0.066(4) 0.042(4) -0.023(4) -0.007(3) 0.008(3)
C6 0.049(4) 0.044(3) 0.033(3) -0.014(3) -0.006(3) -0.001(3)
C7 0.064(5) 0.044(4) 0.038(4) -0.005(3) -0.003(3) -0.018(3)
C8 0.083(5) 0.046(4) 0.033(3) -0.013(3) -0.013(3) 0.002(4)
C9 0.068(5) 0.064(4) 0.049(4) -0.028(4) -0.017(4) 0.007(4)
C10 0.094(6) 0.036(3) 0.038(4) -0.013(3) -0.006(4) -0.010(3)
C11 0.088(6) 0.046(4) 0.049(4) -0.023(3) -0.009(4) 0.006(4)
C12 0.100(8) 0.098(7) 0.058(5) -0.022(5) -0.011(5) 0.014(6)
C13 0.050(4) 0.045(3) 0.041(4) -0.018(3) -0.007(3) 0.002(3)
C14 0.046(4) 0.047(3) 0.035(3) -0.014(3) -0.011(3) -0.004(3)
C15 0.054(4) 0.060(4) 0.042(4) -0.007(3) -0.013(3) -0.011(3)
C16 0.072(5) 0.035(3) 0.031(3) -0.010(3) -0.008(3) -0.012(3)
C17 0.063(5) 0.050(4) 0.033(3) -0.008(3) -0.004(3) -0.011(3)
C18 0.067(5) 0.089(6) 0.056(5) -0.008(4) -0.011(4) -0.016(4)
N1 0.051(3) 0.040(3) 0.035(3) -0.016(2) -0.011(2) -0.002(2)
N2 0.075(5) 0.064(4) 0.047(3) -0.017(3) -0.014(3) 0.013(3)
N3 0.050(3) 0.037(3) 0.029(3) -0.009(2) -0.006(2) -0.004(2)
N4 0.045(3) 0.057(3) 0.040(3) -0.010(3) -0.008(2) -0.011(3)
O1 0.054(3) 0.033(2) 0.033(2) -0.0091(17) -0.0162(19) -0.0065(18)
Sb1 0.0406(3) 0.0363(2) 0.0271(2) -0.01098(16) -0.00353(16) -0.00395(16)

loop_
_atom_type_symbol
_atom_type_description
_atom_type_scat_dispersion_real
_atom_type_scat_dispersion_imag
_atom_type_scat_source
C C 0.0033 0.0016 'International Tables Vol C Tables 4.2.6.8 and 6.1.1.4'
H H 0 0 'International Tables Vol C Tables 4.2.6.8 and 6.1.1.4'
N N 0.0061 0.0033 'International Tables Vol C Tables 4.2.6.8 and 6.1.1.4'
O O 0.0106 0.006 'International Tables Vol C Tables 4.2.6.8 and 6.1.1.4'
Sb Sb -0.5866 1.5461 'International Tables Vol C Tables 4.2.6.8 and 6.1.1.4'

loop_
_geom_angle_atom_site_label_1
_geom_angle_atom_site_label_2
_geom_angle_atom_site_label_3
_geom_angle
_geom_angle_site_symmetry_1
_geom_angle_site_symmetry_3
C6 C1 C2 118.3(5) . .
C6 C1 Sb1 120.1(4) . .
C2 C1 Sb1 121.4(4) . .
C3 C2 C1 119.2(6) . .
C3 C2 C7 121.9(6) . .
C1 C2 C7 118.9(5) . .
C4 C3 C2 120.9(6) . .
C4 C3 H3 119.6 . .
C2 C3 H3 119.6 . .
C5 C4 C3 120.1(6) . .
C5 C4 H4 119.9 . .
C3 C4 H4 119.9 . .
C4 C5 C6 120.5(6) . .
C4 C5 H5 119.8 . .
C6 C5 H5 119.8 . .
C5 C6 C1 120.8(6) . .
C5 C6 C13 120.2(6) . .
C1 C6 C13 119.0(5) . .
N1 C7 C2 110.0(5) . .
N1 C7 H7A 109.7 . .
C2 C7 H7A 109.7 . .
N1 C7 H7B 109.7 . .
C2 C7 H7B 109.7 . .
H7A C7 H7B 108.2 . .
N1 C8 C9 111.4(5) . .
N1 C8 H8A 109.4 . .
C9 C8 H8A 109.4 . .
N1 C8 H8B 109.4 . .
C9 C8 H8B 109.4 . .
H8A C8 H8B 108 . .
N2 C9 C8 111.4(6) . .
N2 C9 H9A 109.4 . .
C8 C9 H9A 109.4 . .
N2 C9 H9B 109.4 . .
C8 C9 H9B 109.4 . .
H9A C9 H9B 108 . .
N1 C10 C11 110.7(5) . .
N1 C10 H10A 109.5 . .
C11 C10 H10A 109.5 . .
N1 C10 H10B 109.5 . .
C11 C10 H10B 109.5 . .
H10A C10 H10B 108.1 . .
N2 C11 C10 112.4(6) . .
N2 C11 H11A 109.1 . .
C10 C11 H11A 109.1 . .
N2 C11 H11B 109.1 . .
C10 C11 H11B 109.1 . .
H11A C11 H11B 107.9 . .
N2 C12 H12A 109.5 . .
N2 C12 H12B 109.5 . .
H12A C12 H12B 109.5 . .
N2 C12 H12C 109.5 . .
H12A C12 H12C 109.5 . .
H12B C12 H12C 109.5 . .
N3 C13 C6 111.8(5) . .
N3 C13 H13A 109.3 . .
C6 C13 H13A 109.3 . .
N3 C13 H13B 109.3 . .
C6 C13 H13B 109.3 . .
H13A C13 H13B 107.9 . .
N3 C14 C15 112.3(5) . .
N3 C14 H14A 109.1 . .
C15 C14 H14A 109.1 . .
N3 C14 H14B 109.1 . .
C15 C14 H14B 109.1 . .
H14A C14 H14B 107.9 . .
N4 C15 C14 110.1(5) . .
N4 C15 H15A 109.6 . .
C14 C15 H15A 109.6 . .
N4 C15 H15B 109.6 . .
C14 C15 H15B 109.6 . .
H15A C15 H15B 108.2 . .
N3 C16 C17 111.2(5) . .
N3 C16 H16A 109.4 . .
C17 C16 H16A 109.4 . .
N3 C16 H16B 109.4 . .
C17 C16 H16B 109.4 . .
H16A C16 H16B 108 . .
N4 C17 C16 111.2(5) . .
N4 C17 H17A 109.4 . .
C16 C17 H17A 109.4 . .
N4 C17 H17B 109.4 . .
C16 C17 H17B 109.4 . .
H17A C17 H17B 108 . .
N4 C18 H18A 109.5 . .
N4 C18 H18B 109.5 . .
H18A C18 H18B 109.5 . .
N4 C18 H18C 109.5 . .
H18A C18 H18C 109.5 . .
H18B C18 H18C 109.5 . .
C10 N1 C7 112.2(5) . .
C10 N1 C8 109.5(5) . .
C7 N1 C8 112.1(5) . .
C12 N2 C9 111.2(7) . .
C12 N2 C11 112.7(6) . .
C9 N2 C11 106.9(5) . .
C13 N3 C16 112.2(5) . .
C13 N3 C14 111.3(5) . .
C16 N3 C14 109.5(5) . .
C18 N4 C15 111.0(5) . .
C18 N4 C17 112.6(5) . .
C15 N4 C17 108.8(5) . .
Sb1 O1 Sb1 100.20(16) 2_667 .
O1 Sb1 O1 79.80(16) 2_667 .
O1 Sb1 C1 96.93(18) 2_667 .
O1 Sb1 C1 96.18(19) . .
O1 Sb1 Sb1 40.01(10) 2_667 2_667
O1 Sb1 Sb1 39.79(10) . 2_667
C1 Sb1 Sb1 98.56(14) . 2_667

loop_
_geom_bond_atom_site_label_1
_geom_bond_atom_site_label_2
_geom_bond_distance
_geom_bond_site_symmetry_2
C1 C6 1.397(8) .
C1 C2 1.404(8) .
C1 Sb1 2.167(6) .
C2 C3 1.401(9) .
C2 C7 1.488(8) .
C3 C4 1.372(10) .
C3 H3 0.93 .
C4 C5 1.362(10) .
C4 H4 0.93 .
C5 C6 1.386(8) .
C5 H5 0.93 .
C6 C13 1.502(8) .
C7 N1 1.456(8) .
C7 H7A 0.97 .
C7 H7B 0.97 .
C8 N1 1.466(8) .
C8 C9 1.494(10) .
C8 H8A 0.97 .
C8 H8B 0.97 .
C9 N2 1.462(8) .
C9 H9A 0.97 .
C9 H9B 0.97 .
C10 N1 1.453(8) .
C10 C11 1.487(10) .
C10 H10A 0.97 .
C10 H10B 0.97 .
C11 N2 1.471(9) .
C11 H11A 0.97 .
C11 H11B 0.97 .
C12 N2 1.441(10) .
C12 H12A 0.96 .
C12 H12B 0.96 .
C12 H12C 0.96 .
C13 N3 1.434(8) .
C13 H13A 0.97 .
C13 H13B 0.97 .
C14 N3 1.470(7) .
C14 C15 1.515(9) .
C14 H14A 0.97 .
C14 H14B 0.97 .
C15 N4 1.456(8) .
C15 H15A 0.97 .
C15 H15B 0.97 .
C16 N3 1.455(7) .
C16 C17 1.490(9) .
C16 H16A 0.97 .
C16 H16B 0.97 .
C17 N4 1.467(8) .
C17 H17A 0.97 .
C17 H17B 0.97 .
C18 N4 1.435(9) .
C18 H18A 0.96 .
C18 H18B 0.96 .
C18 H18C 0.96 .
O1 Sb1 2.002(4) 2_667
O1 Sb1 2.011(4) .
Sb1 O1 2.002(4) 2_667
Sb1 Sb1 3.0789(10) 2_667

loop_
_geom_torsion_atom_site_label_1
_geom_torsion_atom_site_label_2
_geom_torsion_atom_site_label_3
_geom_torsion_atom_site_label_4
_geom_torsion
C6 C1 C2 C3 -3.8(8)
Sb1 C1 C2 C3 -180.0(5)
C6 C1 C2 C7 175.9(5)
Sb1 C1 C2 C7 -0.3(7)
C1 C2 C3 C4 4.0(10)
C7 C2 C3 C4 -175.7(6)
C2 C3 C4 C5 -2.0(11)
C3 C4 C5 C6 -0.1(10)
C4 C5 C6 C1 0.2(10)
C4 C5 C6 C13 179.7(6)
C2 C1 C6 C5 1.8(9)
Sb1 C1 C6 C5 178.0(4)
C2 C1 C6 C13 -177.7(5)
Sb1 C1 C6 C13 -1.5(7)
C3 C2 C7 N1 135.1(6)
C1 C2 C7 N1 -44.6(7)
N1 C8 C9 N2 58.8(7)
N1 C10 C11 N2 -59.1(7)
C5 C6 C13 N3 -138.9(6)
C1 C6 C13 N3 40.6(7)
N3 C14 C15 N4 -56.8(7)
N3 C16 C17 N4 59.4(7)
C11 C10 N1 C7 -179.2(5)
C11 C10 N1 C8 55.6(7)
C2 C7 N1 C10 168.5(5)
C2 C7 N1 C8 -67.7(6)
C9 C8 N1 C10 -56.0(7)
C9 C8 N1 C7 178.8(5)
C8 C9 N2 C12 178.7(6)
C8 C9 N2 C11 -58.0(8)
C10 C11 N2 C12 -178.9(6)
C10 C11 N2 C9 58.7(8)
C6 C13 N3 C16 -165.9(5)
C6 C13 N3 C14 71.1(6)
C17 C16 N3 C13 -179.6(5)
C17 C16 N3 C14 -55.5(6)
C15 C14 N3 C13 179.3(5)
C15 C14 N3 C16 54.8(7)
C14 C15 N4 C18 -177.8(6)
C14 C15 N4 C17 57.7(7)
C16 C17 N4 C18 176.7(6)
C16 C17 N4 C15 -59.8(7)
